data_4504939
loop_
_publ_author_name
'Trask, Andrew V.'
'Motherwell, W. D. Samuel'
'Jones, William'

_publ_section_title
;
 Pharmaceutical Cocrystallization:&#x2009; Engineering a Remedy for
 Caffeine Hydration
;
_journal_issue 3
_journal_name_full 'Crystal Growth &amp; Design'
_journal_page_first 1013
_journal_paper_doi 10.1021/cg0496540
_journal_volume 5
_journal_year 2005
_chemical_formula_moiety 'C8 H10 N4 O2,C5 H8 O4'
_chemical_formula_sum 'C13 H18 N4 O6'
_chemical_formula_weight 326.31
_chemical_name_systematic
; 
 ? 
;
_space_group_IT_number 14
_symmetry_cell_setting monoclinic
_symmetry_space_group_name_Hall '-P 2ybc'
_symmetry_space_group_name_H-M 'P 1 21/c 1'
_atom_sites_solution_hydrogens geom
_atom_sites_solution_primary direct
_atom_sites_solution_secondary difmap
_audit_creation_method SHELXL-97
_cell_angle_alpha 90.00
_cell_angle_beta 97.8360(10)
_cell_angle_gamma 90.00
_cell_formula_units_Z 4
_cell_length_a 13.0129(5)
_cell_length_b 6.6017(2)
_cell_length_c 17.1427(8)
_cell_measurement_reflns_used 5529
_cell_measurement_temperature 180(2)
_cell_measurement_theta_max 27.48
_cell_measurement_theta_min 1.00
_cell_volume 1458.93(10)
_computing_cell_refinement 'HKL Scalepack (Otwinowski & Minor 1997)'
_computing_data_collection 'Collect (Nonius B.V. 1998)'
_computing_data_reduction
;
 HKL Denzo and Scalepack (Otwinowski & Minor 1997)
;
_computing_publication_material 'SHELXL-97 (Sheldrick 1997)'
_computing_structure_refinement 'SHELXL-97 (Sheldrick 1997)'
_computing_structure_solution 'SIR-92 (Altomare et al. 1994)'
_diffrn_ambient_temperature 180(2)
_diffrn_measured_fraction_theta_full 0.996
_diffrn_measured_fraction_theta_max 0.996
_diffrn_measurement_device_type 'Nonius Kappa CCD'
_diffrn_measurement_method 'Thin slice \w and \f scans'
_diffrn_radiation_source 'fine-focus sealed tube'
_diffrn_radiation_type MoK\a
_diffrn_radiation_wavelength 0.71073
_diffrn_reflns_av_R_equivalents 0.0418
_diffrn_reflns_av_sigmaI/netI 0.0528
_diffrn_reflns_limit_h_max 16
_diffrn_reflns_limit_h_min -16
_diffrn_reflns_limit_k_max 8
_diffrn_reflns_limit_k_min -8
_diffrn_reflns_limit_l_max 22
_diffrn_reflns_limit_l_min -22
_diffrn_reflns_number 8983
_diffrn_reflns_theta_full 27.52
_diffrn_reflns_theta_max 27.52
_diffrn_reflns_theta_min 1.58
_exptl_absorpt_coefficient_mu 0.119
_exptl_absorpt_correction_T_max 0.992
_exptl_absorpt_correction_T_min 0.864
_exptl_absorpt_correction_type multi-scan
_exptl_absorpt_process_details
;
multi-scan from symmetry-related measurements 
 Sortav (Blessing 1995)
;
_exptl_crystal_colour colourless
_exptl_crystal_density_diffrn 1.486
_exptl_crystal_density_method 'not measured'
_exptl_crystal_F_000 688
_exptl_crystal_size_max 0.30
_exptl_crystal_size_mid 0.14
_exptl_crystal_size_min 0.10
_refine_diff_density_max 0.780
_refine_diff_density_min -0.453
_refine_diff_density_rms 0.148
_refine_ls_extinction_method none
_refine_ls_goodness_of_fit_ref 1.082
_refine_ls_hydrogen_treatment mixed
_refine_ls_matrix_type full
_refine_ls_number_parameters 217
_refine_ls_number_reflns 3343
_refine_ls_number_restraints 2
_refine_ls_restrained_S_all 1.083
_refine_ls_R_factor_all 0.1061
_refine_ls_R_factor_gt 0.0645
_refine_ls_shift/su_max 0.020
_refine_ls_shift/su_mean 0.001
_refine_ls_structure_factor_coef Fsqd
_refine_ls_weighting_details 'calc w=1/[\s^2^(Fo^2^)+(0.1443P)^2^+0.0681P] where P=(Fo^2^+2Fc^2^)/3'
_refine_ls_weighting_scheme calc
_refine_ls_wR_factor_gt 0.1870
_refine_ls_wR_factor_ref 0.2271
_reflns_number_gt 2227
_reflns_number_total 3343
_reflns_threshold_expression >2sigma(I)
_cod_data_source_file cg0496540si20041012_084134.cif
_cod_data_source_block E
_cod_depositor_comments
;
The following automatic conversions were performed:

'_symmetry_cell_setting' value 'Monoclinic' changed to 'monoclinic'
according to /home/saulius/struct/CIF-dictionaries/cif_core.dic
dictionary named 'cif_core.dic' version 2.4.1 from 2010-06-29.

Automatic conversion script
Id: cif_fix_values 1715 2011-07-08 13:25:40Z adriana 
;
_cod_original_sg_symbol_H-M P2(1)/c
_cod_database_code 4504939

loop_
_symmetry_equiv_pos_as_xyz
'x, y, z'
'-x, y+1/2, -z+1/2'
'-x, -y, -z'
'x, -y-1/2, z-1/2'

loop_
_atom_site_label
_atom_site_type_symbol
_atom_site_fract_x
_atom_site_fract_y
_atom_site_fract_z
_atom_site_U_iso_or_equiv
_atom_site_adp_type
_atom_site_occupancy
_atom_site_symmetry_multiplicity
_atom_site_calc_flag
_atom_site_refinement_flags
O1 O 0.75722(16) 0.2502(2) 0.61283(12) 0.0351(5) Uani 1 1 d .
O2 O 0.64785(15) 0.2128(3) 0.34746(11) 0.0388(5) Uani 1 1 d .
N1 N 0.97818(17) 0.2546(2) 0.56884(12) 0.0232(5) Uani 1 1 d .
N2 N 0.82182(17) 0.2262(3) 0.38563(12) 0.0256(5) Uani 1 1 d .
N3 N 1.00426(17) 0.2420(2) 0.44276(13) 0.0250(5) Uani 1 1 d .
C1 C 0.8813(2) 0.2457(3) 0.52377(14) 0.0225(5) Uani 1 1 d .
C2 C 0.7200(2) 0.2231(3) 0.40053(15) 0.0278(6) Uani 1 1 d .
C3 C 0.9007(2) 0.2383(3) 0.44738(14) 0.0216(5) Uani 1 1 d .
N4 N 0.70356(17) 0.2304(3) 0.47960(13) 0.0265(5) Uani 1 1 d .
C4 C 0.7795(2) 0.2433(3) 0.54567(15) 0.0250(5) Uani 1 1 d .
C5 C 0.5944(2) 0.2276(4) 0.49342(19) 0.0368(6) Uani 1 1 d .
H5A H 0.5911 0.2275 0.5502 0.055 Uiso 1 1 calc R
H5B H 0.5605 0.1055 0.4697 0.055 Uiso 1 1 calc R
H5C H 0.5588 0.3479 0.4696 0.055 Uiso 1 1 calc R
C6 C 0.8438(2) 0.2300(4) 0.30456(15) 0.0343(6) Uani 1 1 d .
H6A H 0.9190 0.2264 0.3041 0.052 Uiso 1 1 calc R
H6B H 0.8153 0.3542 0.2788 0.052 Uiso 1 1 calc R
H6C H 0.8118 0.1120 0.2763 0.052 Uiso 1 1 calc R
C7 C 0.9998(2) 0.2627(4) 0.65448(15) 0.0323(6) Uani 1 1 d .
H7A H 1.0750 0.2653 0.6706 0.048 Uiso 1 1 calc R
H7B H 0.9703 0.1430 0.6769 0.048 Uiso 1 1 calc R
H7C H 0.9687 0.3852 0.6735 0.048 Uiso 1 1 calc R
C8 C 1.0479(2) 0.2527(3) 0.51841(15) 0.0251(5) Uani 1 1 d .
H8 H 1.1207 0.2582 0.5343 0.030 Uiso 1 1 calc R
O3 O 0.14409(17) 0.2632(3) 0.33744(11) 0.0408(5) Uani 1 1 d D
H3 H 0.099(3) 0.249(4) 0.3792(18) 0.049 Uiso 1 1 d D
O4 O 0.26061(17) 0.2531(3) 0.44487(12) 0.0392(5) Uani 1 1 d .
O5 O 0.25313(15) 0.2060(3) 0.13807(12) 0.0441(5) Uani 1 1 d .
O6 O 0.39602(15) 0.2246(3) 0.08039(11) 0.0347(5) Uani 1 1 d D
H6 H 0.366(3) 0.247(4) 0.0273(12) 0.042 Uiso 1 1 d D
C9 C 0.2406(2) 0.2777(4) 0.37461(17) 0.0352(6) Uani 1 1 d .
C10 C 0.3199(2) 0.3239(4) 0.31979(17) 0.0428(7) Uani 1 1 d .
H10A H 0.2862 0.4033 0.2744 0.051 Uiso 1 1 calc R
H10B H 0.3761 0.4078 0.3481 0.051 Uiso 1 1 calc R
C11 C 0.3661(2) 0.1341(4) 0.29004(15) 0.0388(7) Uani 1 1 d .
H11A H 0.3106 0.0324 0.2766 0.047 Uiso 1 1 calc R
H11B H 0.4173 0.0768 0.3323 0.047 Uiso 1 1 calc R
C12 C 0.4195(2) 0.1752(5) 0.21735(15) 0.0379(6) Uani 1 1 d .
H12A H 0.4633 0.2977 0.2272 0.046 Uiso 1 1 calc R
H12B H 0.4660 0.0600 0.2100 0.046 Uiso 1 1 calc R
C13 C 0.3470(2) 0.2051(4) 0.14311(15) 0.0300(6) Uani 1 1 d .

loop_
_atom_site_aniso_label
_atom_site_aniso_U_11
_atom_site_aniso_U_22
_atom_site_aniso_U_33
_atom_site_aniso_U_23
_atom_site_aniso_U_13
_atom_site_aniso_U_12
O1 0.0307(11) 0.0492(11) 0.0277(10) -0.0015(7) 0.0122(8) -0.0013(7)
O2 0.0266(11) 0.0563(11) 0.0321(11) 0.0025(8) -0.0012(8) -0.0035(8)
N1 0.0206(11) 0.0285(10) 0.0207(11) -0.0017(6) 0.0031(8) 0.0000(7)
N2 0.0215(11) 0.0340(10) 0.0213(10) -0.0005(7) 0.0029(8) -0.0010(7)
N3 0.0222(11) 0.0284(10) 0.0248(11) 0.0004(7) 0.0051(9) 0.0003(7)
C1 0.0195(12) 0.0246(11) 0.0234(12) 0.0010(7) 0.0030(10) 0.0010(8)
C2 0.0258(14) 0.0299(12) 0.0279(13) 0.0020(9) 0.0042(11) -0.0012(9)
C3 0.0207(12) 0.0221(11) 0.0223(12) 0.0004(7) 0.0037(9) 0.0007(8)
N4 0.0186(11) 0.0324(11) 0.0290(12) 0.0017(7) 0.0050(9) -0.0010(7)
C4 0.0238(13) 0.0243(11) 0.0277(13) 0.0010(8) 0.0068(10) 0.0001(8)
C5 0.0178(13) 0.0509(16) 0.0429(16) 0.0024(11) 0.0088(12) -0.0028(10)
C6 0.0317(15) 0.0512(15) 0.0209(13) -0.0005(9) 0.0064(11) 0.0001(11)
C7 0.0276(15) 0.0455(15) 0.0232(13) -0.0005(9) 0.0014(10) 0.0007(10)
C8 0.0208(12) 0.0271(12) 0.0286(13) -0.0021(8) 0.0071(10) 0.0004(8)
O3 0.0297(11) 0.0700(14) 0.0230(10) -0.0007(7) 0.0044(8) 0.0033(8)
O4 0.0321(12) 0.0606(13) 0.0245(11) 0.0007(7) 0.0027(8) 0.0012(8)
O5 0.0197(10) 0.0826(14) 0.0296(11) 0.0027(9) 0.0023(8) -0.0007(9)
O6 0.0235(11) 0.0585(11) 0.0234(10) 0.0006(7) 0.0078(8) -0.0011(7)
C9 0.0317(15) 0.0456(15) 0.0289(14) -0.0022(10) 0.0069(11) 0.0046(11)
C10 0.0471(18) 0.0436(15) 0.0397(16) -0.0032(12) 0.0127(14) -0.0038(13)
C11 0.0367(16) 0.0441(15) 0.0354(15) 0.0033(11) 0.0040(12) 0.0037(11)
C12 0.0269(14) 0.0582(17) 0.0292(14) -0.0027(11) 0.0056(11) 0.0058(12)
C13 0.0244(13) 0.0387(13) 0.0277(13) -0.0021(9) 0.0062(10) 0.0003(10)

loop_
_atom_type_symbol
_atom_type_description
_atom_type_scat_dispersion_real
_atom_type_scat_dispersion_imag
_atom_type_scat_source
C C 0.0033 0.0016 'International Tables Vol C Tables 4.2.6.8 and 6.1.1.4'
H H 0.0000 0.0000 'International Tables Vol C Tables 4.2.6.8 and 6.1.1.4'
N N 0.0061 0.0033 'International Tables Vol C Tables 4.2.6.8 and 6.1.1.4'
O O 0.0106 0.0060 'International Tables Vol C Tables 4.2.6.8 and 6.1.1.4'

loop_
_geom_angle_atom_site_label_1
_geom_angle_atom_site_label_2
_geom_angle_atom_site_label_3
_geom_angle
C8 N1 C1 106.6(2)
C8 N1 C7 126.7(2)
C1 N1 C7 126.8(2)
C3 N2 C2 119.5(2)
C3 N2 C6 120.7(2)
C2 N2 C6 119.6(2)
C8 N3 C3 103.7(2)
C3 C1 N1 105.2(2)
C3 C1 C4 123.5(2)
N1 C1 C4 131.3(2)
O2 C2 N2 121.6(2)
O2 C2 N4 121.4(2)
N2 C2 N4 117.0(2)
N3 C3 C1 111.6(2)
N3 C3 N2 126.8(2)
C1 C3 N2 121.6(2)
C4 N4 C2 126.9(2)
C4 N4 C5 117.4(2)
C2 N4 C5 115.7(2)
O1 C4 N4 122.0(2)
O1 C4 C1 126.5(2)
N4 C4 C1 111.5(2)
N4 C5 H5A 109.5
N4 C5 H5B 109.5
H5A C5 H5B 109.5
N4 C5 H5C 109.5
H5A C5 H5C 109.5
H5B C5 H5C 109.5
N2 C6 H6A 109.5
N2 C6 H6B 109.5
H6A C6 H6B 109.5
N2 C6 H6C 109.5
H6A C6 H6C 109.5
H6B C6 H6C 109.5
N1 C7 H7A 109.5
N1 C7 H7B 109.5
H7A C7 H7B 109.5
N1 C7 H7C 109.5
H7A C7 H7C 109.5
H7B C7 H7C 109.5
N1 C8 N3 113.0(2)
N1 C8 H8 123.5
N3 C8 H8 123.5
C9 O3 H3 106(2)
C13 O6 H6 127(2)
O4 C9 O3 121.9(3)
O4 C9 C10 124.9(3)
O3 C9 C10 113.2(2)
C11 C10 C9 112.2(2)
C11 C10 H10A 109.2
C9 C10 H10A 109.2
C11 C10 H10B 109.2
C9 C10 H10B 109.2
H10A C10 H10B 107.9
C10 C11 C12 112.0(2)
C10 C11 H11A 109.2
C12 C11 H11A 109.2
C10 C11 H11B 109.2
C12 C11 H11B 109.2
H11A C11 H11B 107.9
C13 C12 C11 114.4(2)
C13 C12 H12A 108.7
C11 C12 H12A 108.7
C13 C12 H12B 108.7
C11 C12 H12B 108.7
H12A C12 H12B 107.6
O5 C13 O6 122.1(2)
O5 C13 C12 125.2(2)
O6 C13 C12 112.7(2)

loop_
_geom_bond_atom_site_label_1
_geom_bond_atom_site_label_2
_geom_bond_distance
O1 C4 1.226(3)
O2 C2 1.217(3)
N1 C8 1.336(3)
N1 C1 1.387(3)
N1 C7 1.458(3)
N2 C3 1.373(3)
N2 C2 1.384(3)
N2 C6 1.457(3)
N3 C8 1.345(3)
N3 C3 1.361(3)
C1 C3 1.368(3)
C1 C4 1.425(4)
C2 N4 1.401(3)
N4 C4 1.401(3)
N4 C5 1.472(3)
C5 H5A 0.9800
C5 H5B 0.9800
C5 H5C 0.9800
C6 H6A 0.9800
C6 H6B 0.9800
C6 H6C 0.9800
C7 H7A 0.9800
C7 H7B 0.9800
C7 H7C 0.9800
C8 H8 0.9500
O3 C9 1.332(4)
O3 H3 0.989(19)
O4 C9 1.208(3)
O5 C13 1.212(3)
O6 C13 1.329(3)
O6 H6 0.953(18)
C9 C10 1.518(4)
C10 C11 1.509(4)
C10 H10A 0.9900
C10 H10B 0.9900
C11 C12 1.532(4)
C11 H11A 0.9900
C11 H11B 0.9900
C12 C13 1.491(4)
C12 H12A 0.9900
C12 H12B 0.9900

loop_
_geom_torsion_atom_site_label_1
_geom_torsion_atom_site_label_2
_geom_torsion_atom_site_label_3
_geom_torsion_atom_site_label_4
_geom_torsion
C8 N1 C1 C3 0.2(2)
C7 N1 C1 C3 -179.36(18)
C8 N1 C1 C4 180.00(19)
C7 N1 C1 C4 0.5(3)
C3 N2 C2 O2 179.94(19)
C6 N2 C2 O2 3.9(3)
C3 N2 C2 N4 -0.7(3)
C6 N2 C2 N4 -176.71(18)
C8 N3 C3 C1 -0.2(2)
C8 N3 C3 N2 -179.46(18)
N1 C1 C3 N3 0.0(2)
C4 C1 C3 N3 -179.81(17)
N1 C1 C3 N2 179.31(16)
C4 C1 C3 N2 -0.5(3)
C2 N2 C3 N3 179.72(18)
C6 N2 C3 N3 -4.3(3)
C2 N2 C3 C1 0.5(3)
C6 N2 C3 C1 176.52(18)
O2 C2 N4 C4 -179.72(19)
N2 C2 N4 C4 0.9(3)
O2 C2 N4 C5 -0.8(3)
N2 C2 N4 C5 179.81(18)
C2 N4 C4 O1 179.52(19)
C5 N4 C4 O1 0.6(3)
C2 N4 C4 C1 -0.8(3)
C5 N4 C4 C1 -179.71(17)
C3 C1 C4 O1 -179.76(19)
N1 C1 C4 O1 0.5(3)
C3 C1 C4 N4 0.6(3)
N1 C1 C4 N4 -179.18(18)
C1 N1 C8 N3 -0.3(2)
C7 N1 C8 N3 179.20(17)
C3 N3 C8 N1 0.3(2)
O4 C9 C10 C11 87.5(3)
O3 C9 C10 C11 -91.6(3)
C9 C10 C11 C12 162.7(2)
C10 C11 C12 C13 -75.5(3)
C11 C12 C13 O5 2.7(4)
C11 C12 C13 O6 -175.1(2)

loop_
_cod_related_entry_id
_cod_related_entry_database
_cod_related_entry_code
1 ChemSpider 30653021
